data_4000811
loop_
_publ_author_name
'Reisinger, Sandra A.'
'Tang, Chiu C.'
'Thompson, Stephen P.'
'Morrison, Finlay D.'
'Lightfoot, Philip'

_publ_section_title
;
 Structural Phase Transition in theS=1/2Kagome System Cs2ZrCu3F12and a
 Comparison to the Valence-Bond-Solid Phase in Rb2SnCu3F12
;
_journal_issue 18
_journal_name_full 'Chemistry of Materials'
_journal_page_first 4234
_journal_paper_doi 10.1021/cm201762f
_journal_volume 23
_journal_year 2011
_chemical_formula_moiety 'Cu3 F12 Zr, 2(Cs)'
_chemical_formula_sum 'Cs2 Cu3 F12 Zr'
_chemical_formula_weight 775.65
_chemical_name_systematic
;
 ?
;
_space_group_IT_number 166
_symmetry_cell_setting trigonal
_symmetry_space_group_name_Hall '-R 3 2"'
_symmetry_space_group_name_H-M 'R -3 m :H'
_atom_sites_solution_primary direct
_atom_sites_solution_secondary difmap
_audit_creation_method SHELXL-97
_cell_angle_alpha 90.00
_cell_angle_beta 90.00
_cell_angle_gamma 120.00
_cell_formula_units_Z 3
_cell_length_a 7.1560(19)
_cell_length_b 7.1560(19)
_cell_length_c 20.447(7)
_cell_measurement_reflns_used 698
_cell_measurement_temperature 292(2)
_cell_measurement_theta_max 27.5
_cell_measurement_theta_min 3.0
_cell_volume 906.8(5)
_computing_cell_refinement
;
Rigaku CrystalClear-SM Expert 2.0 r2
;
_computing_data_collection
;
Rigaku CrystalClear-SM Expert 2.0 r2
;
_computing_data_reduction
;
Rigaku CrystalClear-SM Expert 2.0 r2
;
_computing_structure_refinement 'SHELXL-97 (Sheldrick, 1997)'
_diffrn_ambient_temperature 292(2)
_diffrn_detector_area_resol_mean 13.6612
_diffrn_measured_fraction_theta_full 0.996
_diffrn_measured_fraction_theta_max 0.996
_diffrn_measurement_device_type
;
Rigaku CrystalClear-SM Expert 2.0 r2
;
_diffrn_measurement_method 'profile data from \w-scans'
_diffrn_radiation_monochromator graphite
_diffrn_radiation_source 'fine-focus sealed tube'
_diffrn_radiation_type MoK\a
_diffrn_radiation_wavelength 0.71073
_diffrn_reflns_av_R_equivalents 0.1116
_diffrn_reflns_av_sigmaI/netI 0.0587
_diffrn_reflns_limit_h_max 8
_diffrn_reflns_limit_h_min -8
_diffrn_reflns_limit_k_max 8
_diffrn_reflns_limit_k_min -8
_diffrn_reflns_limit_l_max 24
_diffrn_reflns_limit_l_min -24
_diffrn_reflns_number 2675
_diffrn_reflns_theta_full 25.17
_diffrn_reflns_theta_max 25.17
_diffrn_reflns_theta_min 2.99
_exptl_absorpt_coefficient_mu 12.105
_exptl_absorpt_correction_T_max 0.7128
_exptl_absorpt_correction_T_min 0.2476
_exptl_absorpt_correction_type multi-scan
_exptl_crystal_colour 'Pale blue'
_exptl_crystal_density_diffrn 4.261
_exptl_crystal_density_method 'not measured'
_exptl_crystal_description Prism
_exptl_crystal_F_000 1035
_exptl_crystal_size_max 0.16
_exptl_crystal_size_mid 0.06
_exptl_crystal_size_min 0.03
_refine_diff_density_max 1.406
_refine_diff_density_min -1.158
_refine_diff_density_rms 0.307
_refine_ls_extinction_method none
_refine_ls_goodness_of_fit_ref 1.223
_refine_ls_matrix_type full
_refine_ls_number_parameters 22
_refine_ls_number_reflns 235
_refine_ls_number_restraints 0
_refine_ls_restrained_S_all 1.223
_refine_ls_R_factor_all 0.0516
_refine_ls_R_factor_gt 0.0474
_refine_ls_shift/su_max 0.000
_refine_ls_shift/su_mean 0.000
_refine_ls_structure_factor_coef Fsqd
_refine_ls_weighting_details 'calc w=1/[\s^2^(Fo^2^)+(0.0481P)^2^+2.2557P] where P=(Fo^2^+2Fc^2^)/3'
_refine_ls_weighting_scheme calc
_refine_ls_wR_factor_gt 0.0993
_refine_ls_wR_factor_ref 0.1041
_reflns_number_gt 217
_reflns_number_total 235
_reflns_threshold_expression >2sigma(I)
_cod_data_source_file cm201762f_si_003.cif
_cod_data_source_block cs2cu3zrf12
_cod_depositor_comments
;
The following automatic conversions were performed:

'_exptl_absorpt_correction_type' value 'Multi-scan' changed to
'multi-scan' according to
/home/saulius/struct/CIF-dictionaries/cif_core.dic dictionary named
'cif_core.dic' version 2.4.1 from 2010-06-29.

Automatic conversion script
Id: cif_fix_values 1715 2011-07-08 13:25:40Z adriana 

 Adding full bibliography for 4000810--4000811.cif.
;
_cod_original_sg_symbol_Hall '-R 3 2'
_cod_original_sg_symbol_H-M R-3m
_cod_database_code 4000811

loop_
_symmetry_equiv_pos_as_xyz
'x, y, z'
'-y, x-y, z'
'y, x, -z'
'-x+y, -x, z'
'-x, -x+y, -z'
'x-y, -y, -z'
'x+2/3, y+1/3, z+1/3'
'-y+2/3, x-y+1/3, z+1/3'
'y+2/3, x+1/3, -z+1/3'
'-x+y+2/3, -x+1/3, z+1/3'
'-x+2/3, -x+y+1/3, -z+1/3'
'x-y+2/3, -y+1/3, -z+1/3'
'x+1/3, y+2/3, z+2/3'
'-y+1/3, x-y+2/3, z+2/3'
'y+1/3, x+2/3, -z+2/3'
'-x+y+1/3, -x+2/3, z+2/3'
'-x+1/3, -x+y+2/3, -z+2/3'
'x-y+1/3, -y+2/3, -z+2/3'
'-x, -y, -z'
'y, -x+y, -z'
'-y, -x, z'
'x-y, x, -z'
'x, x-y, z'
'-x+y, y, z'
'-x+2/3, -y+1/3, -z+1/3'
'y+2/3, -x+y+1/3, -z+1/3'
'-y+2/3, -x+1/3, z+1/3'
'x-y+2/3, x+1/3, -z+1/3'
'x+2/3, x-y+1/3, z+1/3'
'-x+y+2/3, y+1/3, z+1/3'
'-x+1/3, -y+2/3, -z+2/3'
'y+1/3, -x+y+2/3, -z+2/3'
'-y+1/3, -x+2/3, z+2/3'
'x-y+1/3, x+2/3, -z+2/3'
'x+1/3, x-y+2/3, z+2/3'
'-x+y+1/3, y+2/3, z+2/3'

loop_
_atom_site_label
_atom_site_type_symbol
_atom_site_fract_x
_atom_site_fract_y
_atom_site_fract_z
_atom_site_U_iso_or_equiv
_atom_site_adp_type
_atom_site_occupancy
_atom_site_symmetry_multiplicity
_atom_site_calc_flag
_atom_site_refinement_flags
Cu1 Cu 0.5000 0.0000 0.0000 0.0175(6) Uani 1 4 d S
Zr1 Zr 0.3333 -0.3333 0.1667 0.0199(6) Uani 1 12 d S
Cs1 Cs 0.0000 0.0000 0.10368(6) 0.0403(6) Uani 1 6 d S
F1 F 0.4096(9) 0.2048(4) 0.0124(3) 0.0288(14) Uani 1 2 d S
F2 F 0.4685(5) -0.0630(10) 0.1124(3) 0.0425(16) Uani 1 2 d S

loop_
_atom_site_aniso_label
_atom_site_aniso_U_11
_atom_site_aniso_U_22
_atom_site_aniso_U_33
_atom_site_aniso_U_23
_atom_site_aniso_U_13
_atom_site_aniso_U_12
Cu1 0.0134(7) 0.0109(9) 0.0273(10) 0.0015(6) 0.0007(3) 0.0055(4)
Zr1 0.0209(8) 0.0209(8) 0.0180(12) 0.000 0.000 0.0104(4)
Cs1 0.0366(6) 0.0366(6) 0.0478(10) 0.000 0.000 0.0183(3)
F1 0.025(3) 0.017(2) 0.047(4) 0.0042(14) 0.008(3) 0.0125(15)
F2 0.060(4) 0.028(3) 0.029(3) 0.001(3) 0.0007(14) 0.0141(17)

loop_
_atom_type_symbol
_atom_type_description
_atom_type_scat_dispersion_real
_atom_type_scat_dispersion_imag
_atom_type_scat_source
Cs Cs -0.3680 2.1192 'International Tables Vol C Tables 4.2.6.8 and 6.1.1.4'
Cu Cu 0.3201 1.2651 'International Tables Vol C Tables 4.2.6.8 and 6.1.1.4'
F F 0.0171 0.0103 'International Tables Vol C Tables 4.2.6.8 and 6.1.1.4'
Zr Zr -2.9673 0.5597 'International Tables Vol C Tables 4.2.6.8 and 6.1.1.4'

loop_
_geom_angle_atom_site_label_1
_geom_angle_atom_site_label_2
_geom_angle_atom_site_label_3
_geom_angle
_geom_angle_site_symmetry_1
_geom_angle_site_symmetry_3
F1 Cu1 F1 180.00(13) 20 2_655
F1 Cu1 F1 93.7(3) 20 19_655
F1 Cu1 F1 86.3(3) 2_655 19_655
F1 Cu1 F1 86.3(3) 20 .
F1 Cu1 F1 93.7(3) 2_655 .
F1 Cu1 F1 180.0(4) 19_655 .
F1 Cu1 F2 88.9(2) 20 19_655
F1 Cu1 F2 91.1(2) 2_655 19_655
F1 Cu1 F2 88.9(2) 19_655 19_655
F1 Cu1 F2 91.1(2) . 19_655
F1 Cu1 F2 91.1(2) 20 .
F1 Cu1 F2 88.9(2) 2_655 .
F1 Cu1 F2 91.1(2) 19_655 .
F1 Cu1 F2 88.9(2) . .
F2 Cu1 F2 180.00(18) 19_655 .
F2 Zr1 F2 92.5(2) 2_545 .
F2 Zr1 F2 92.5(2) 2_545 4_655
F2 Zr1 F2 92.5(2) . 4_655
F2 Zr1 F2 180.0 2_545 26
F2 Zr1 F2 87.5(2) . 26
F2 Zr1 F2 87.5(2) 4_655 26
F2 Zr1 F2 87.5(2) 2_545 25_545
F2 Zr1 F2 179.998(1) . 25_545
F2 Zr1 F2 87.5(2) 4_655 25_545
F2 Zr1 F2 92.5(2) 26 25_545
F2 Zr1 F2 87.5(2) 2_545 28_445
F2 Zr1 F2 87.5(2) . 28_445
F2 Zr1 F2 179.999(1) 4_655 28_445
F2 Zr1 F2 92.5(2) 26 28_445
F2 Zr1 F2 92.5(2) 25_545 28_445
F1 Cs1 F1 88.48(16) 21 2
F1 Cs1 F1 88.48(16) 21 .
F1 Cs1 F1 88.48(16) 2 .
F1 Cs1 F2 97.21(11) 21 28_445
F1 Cs1 F2 172.03(16) 2 28_445
F1 Cs1 F2 97.21(11) . 28_445
F1 Cs1 F2 172.03(16) 21 25
F1 Cs1 F2 97.21(11) 2 25
F1 Cs1 F2 97.21(11) . 25
F2 Cs1 F2 76.60(16) 28_445 25
F1 Cs1 F2 97.21(11) 21 26_455
F1 Cs1 F2 97.21(11) 2 26_455
F1 Cs1 F2 172.03(16) . 26_455
F2 Cs1 F2 76.60(16) 28_445 26_455
F2 Cs1 F2 76.60(16) 25 26_455
F1 Cs1 F1 45.67(5) 21 19
F1 Cs1 F1 45.67(5) 2 19
F1 Cs1 F1 100.60(13) . 19
F2 Cs1 F1 137.59(5) 28_445 19
F2 Cs1 F1 137.59(5) 25 19
F2 Cs1 F1 87.37(14) 26_455 19
F1 Cs1 F1 45.67(5) 21 20
F1 Cs1 F1 100.60(13) 2 20
F1 Cs1 F1 45.67(5) . 20
F2 Cs1 F1 87.37(14) 28_445 20
F2 Cs1 F1 137.59(5) 25 20
F2 Cs1 F1 137.59(5) 26_455 20
F1 Cs1 F1 78.49(15) 19 20
F1 Cs1 F1 100.60(13) 21 3
F1 Cs1 F1 45.67(5) 2 3
F1 Cs1 F1 45.67(5) . 3
F2 Cs1 F1 137.59(5) 28_445 3
F2 Cs1 F1 87.37(14) 25 3
F2 Cs1 F1 137.59(5) 26_455 3
F1 Cs1 F1 78.49(15) 19 3
F1 Cs1 F1 78.49(15) 20 3
F1 Cs1 F2 139.98(13) 21 4_665
F1 Cs1 F2 86.68(10) 2 4_665
F1 Cs1 F2 51.71(12) . 4_665
F2 Cs1 F2 92.46(10) 28_445 4_665
F2 Cs1 F2 46.46(18) 25 4_665
F2 Cs1 F2 122.81(4) 26_455 4_665
F1 Cs1 F2 128.50(12) 19 4_665
F1 Cs1 F2 96.49(10) 20 4_665
F1 Cs1 F2 50.67(13) 3 4_665
F1 Cs1 F2 51.71(12) 21 4
F1 Cs1 F2 86.68(10) 2 4
F1 Cs1 F2 139.98(13) . 4
F2 Cs1 F2 92.46(10) 28_445 4
F2 Cs1 F2 122.81(4) 25 4
F2 Cs1 F2 46.46(18) 26_455 4
F1 Cs1 F2 50.67(13) 19 4
F1 Cs1 F2 96.49(10) 20 4
F1 Cs1 F2 128.50(12) 3 4
F2 Cs1 F2 166.3(2) 4_665 4
F1 Cs1 F2 139.98(13) 21 2
F1 Cs1 F2 51.71(12) 2 2
F1 Cs1 F2 86.68(10) . 2
F2 Cs1 F2 122.81(4) 28_445 2
F2 Cs1 F2 46.46(18) 25 2
F2 Cs1 F2 92.46(10) 26_455 2
F1 Cs1 F2 96.49(10) 19 2
F1 Cs1 F2 128.50(12) 20 2
F1 Cs1 F2 50.67(13) 3 2
F2 Cs1 F2 47.5(2) 4_665 2
F2 Cs1 F2 119.756(16) 4 2
Cu1 F1 Cu1 142.1(3) 4_665 .
Zr1 F2 Cu1 133.1(3) . .

loop_
_geom_bond_atom_site_label_1
_geom_bond_atom_site_label_2
_geom_bond_distance
_geom_bond_site_symmetry_2
Cu1 F1 1.892(2) 20
Cu1 F1 1.892(2) 2_655
Cu1 F1 1.892(2) 19_655
Cu1 F1 1.892(2) .
Cu1 F2 2.332(6) 19_655
Cu1 F2 2.332(6) .
Zr1 F2 2.009(6) 2_545
Zr1 F2 2.009(6) .
Zr1 F2 2.009(6) 4_655
Zr1 F2 2.009(6) 26
Zr1 F2 2.009(6) 25_545
Zr1 F2 2.009(6) 28_445
Cs1 F1 3.151(6) 21
Cs1 F1 3.151(6) 2
Cs1 F1 3.151(6) .
Cs1 F2 3.432(6) 28_445
Cs1 F2 3.432(6) 25
Cs1 F2 3.432(6) 26_455
Cs1 F1 3.475(6) 19
Cs1 F1 3.475(6) 20
Cs1 F1 3.475(6) 3
Cs1 F2 3.604(2) 4_665
Cs1 F2 3.604(2) 4
Cs1 F2 3.604(2) 2
F1 Cu1 1.8916(18) 4_665
F1 Cs1 3.475(6) 19
F2 Cs1 3.432(6) 25
F2 Cs1 3.6037(12) 1_655

loop_
_geom_torsion_atom_site_label_1
_geom_torsion_atom_site_label_2
_geom_torsion_atom_site_label_3
_geom_torsion_atom_site_label_4
_geom_torsion
_geom_torsion_site_symmetry_1
_geom_torsion_site_symmetry_4
F1 Cu1 F1 Cu1 -148.6(7) 20 4_665
F1 Cu1 F1 Cu1 31.4(7) 2_655 4_665
F2 Cu1 F1 Cu1 -59.8(6) 19_655 4_665
F2 Cu1 F1 Cu1 120.2(6) . 4_665
Cs1 Cu1 F1 Cu1 -111.5(6) 19 4_665
Cs1 Cu1 F1 Cu1 68.5(6) 1_655 4_665
Cs1 Cu1 F1 Cu1 167.3(7) . 4_665
Cs1 Cu1 F1 Cu1 -12.7(7) 19_655 4_665
F1 Cu1 F1 Cs1 44.09(12) 20 .
F1 Cu1 F1 Cs1 -135.91(12) 2_655 .
F2 Cu1 F1 Cs1 132.9(2) 19_655 .
F2 Cu1 F1 Cs1 -47.1(2) . .
Cs1 Cu1 F1 Cs1 81.18(18) 19 .
Cs1 Cu1 F1 Cs1 -98.82(18) 1_655 .
Cs1 Cu1 F1 Cs1 180.0 19_655 .
F1 Cu1 F1 Cs1 -37.08(12) 20 19
F1 Cu1 F1 Cs1 142.92(12) 2_655 19
F2 Cu1 F1 Cs1 51.72(16) 19_655 19
F2 Cu1 F1 Cs1 -128.28(16) . 19
Cs1 Cu1 F1 Cs1 180.0 1_655 19
Cs1 Cu1 F1 Cs1 -81.18(18) . 19
Cs1 Cu1 F1 Cs1 98.82(18) 19_655 19
F1 Cs1 F1 Cu1 138.35(16) 21 4_665
F1 Cs1 F1 Cu1 49.8(3) 2 4_665
F2 Cs1 F1 Cu1 -124.6(2) 28_445 4_665
F2 Cs1 F1 Cu1 -47.2(3) 25 4_665
F1 Cs1 F1 Cu1 94.1(2) 19 4_665
F1 Cs1 F1 Cu1 156.3(4) 20 4_665
F1 Cs1 F1 Cu1 31.90(15) 3 4_665
F2 Cs1 F1 Cu1 -37.1(2) 4_665 4_665
F2 Cs1 F1 Cu1 132.8(2) 4 4_665
F2 Cs1 F1 Cu1 -1.9(2) 2 4_665
F1 Cs1 F1 Cu1 -49.8(3) 21 .
F1 Cs1 F1 Cu1 -138.35(16) 2 .
F2 Cs1 F1 Cu1 47.2(3) 28_445 .
F2 Cs1 F1 Cu1 124.6(2) 25 .
F1 Cs1 F1 Cu1 -94.1(2) 19 .
F1 Cs1 F1 Cu1 -31.90(15) 20 .
F1 Cs1 F1 Cu1 -156.3(4) 3 .
F2 Cs1 F1 Cu1 134.7(3) 4_665 .
F2 Cs1 F1 Cu1 -55.3(3) 4 .
F2 Cs1 F1 Cu1 169.9(3) 2 .
F1 Cs1 F1 Cs1 44.26(8) 21 19
F1 Cs1 F1 Cs1 -44.26(8) 2 19
F2 Cs1 F1 Cs1 141.34(8) 28_445 19
F2 Cs1 F1 Cs1 -141.34(8) 25 19
F1 Cs1 F1 Cs1 0.0 19 19
F1 Cs1 F1 Cs1 62.19(18) 20 19
F1 Cs1 F1 Cs1 -62.19(18) 3 19
F2 Cs1 F1 Cs1 -131.23(14) 4_665 19
F2 Cs1 F1 Cs1 38.76(18) 4 19
F2 Cs1 F1 Cs1 -95.99(10) 2 19
F2 Zr1 F2 Cu1 -46.29(13) 2_545 .
F2 Zr1 F2 Cu1 46.29(13) 4_655 .
F2 Zr1 F2 Cu1 133.72(13) 26 .
F2 Zr1 F2 Cu1 -133.72(13) 28_445 .
Cs1 Zr1 F2 Cu1 88.94(12) 25_545 .
Cs1 Zr1 F2 Cu1 -91.06(12) . .
Cs1 Zr1 F2 Cu1 0.0 1_545 .
Cs1 Zr1 F2 Cu1 91.06(12) 1_655 .
Cs1 Zr1 F2 Cu1 180.0 25 .
Cs1 Zr1 F2 Cu1 -88.94(12) 25_445 .
F2 Zr1 F2 Cs1 133.71(13) 2_545 25
F2 Zr1 F2 Cs1 -133.72(13) 4_655 25
F2 Zr1 F2 Cs1 -46.28(13) 26 25
F2 Zr1 F2 Cs1 46.28(13) 28_445 25
Cs1 Zr1 F2 Cs1 -91.06(12) 25_545 25
Cs1 Zr1 F2 Cs1 88.94(12) . 25
Cs1 Zr1 F2 Cs1 180.0 1_545 25
Cs1 Zr1 F2 Cs1 -88.94(12) 1_655 25
Cs1 Zr1 F2 Cs1 91.06(12) 25_445 25
F2 Zr1 F2 Cs1 -137.4(2) 2_545 1_655
F2 Zr1 F2 Cs1 -44.8(2) 4_655 1_655
F2 Zr1 F2 Cs1 42.7(2) 26 1_655
F2 Zr1 F2 Cs1 135.2(2) 28_445 1_655
Cs1 Zr1 F2 Cs1 -2.1(2) 25_545 1_655
Cs1 Zr1 F2 Cs1 177.9(2) . 1_655
Cs1 Zr1 F2 Cs1 -91.06(12) 1_545 1_655
Cs1 Zr1 F2 Cs1 88.94(12) 25 1_655
Cs1 Zr1 F2 Cs1 180.0 25_445 1_655
F2 Zr1 F2 Cs1 44.8(2) 2_545 .
F2 Zr1 F2 Cs1 137.4(2) 4_655 .
F2 Zr1 F2 Cs1 -135.2(2) 26 .
F2 Zr1 F2 Cs1 -42.7(2) 28_445 .
Cs1 Zr1 F2 Cs1 180.0 25_545 .
Cs1 Zr1 F2 Cs1 91.10(12) 1_545 .
Cs1 Zr1 F2 Cs1 -177.9(2) 1_655 .
Cs1 Zr1 F2 Cs1 -88.94(12) 25 .
Cs1 Zr1 F2 Cs1 2.1(2) 25_445 .
F1 Cu1 F2 Zr1 46.84(16) 20 .
F1 Cu1 F2 Zr1 -133.16(16) 2_655 .
F1 Cu1 F2 Zr1 -46.84(16) 19_655 .
F1 Cu1 F2 Zr1 133.16(16) . .
Cs1 Cu1 F2 Zr1 84.33(9) 19 .
Cs1 Cu1 F2 Zr1 -95.67(9) 1_655 .
Cs1 Cu1 F2 Zr1 95.67(9) . .
Cs1 Cu1 F2 Zr1 -84.33(9) 19_655 .
F1 Cu1 F2 Cs1 -133.16(16) 20 25
F1 Cu1 F2 Cs1 46.84(16) 2_655 25
F1 Cu1 F2 Cs1 133.16(16) 19_655 25
F1 Cu1 F2 Cs1 -46.84(16) . 25
Cs1 Cu1 F2 Cs1 -95.67(9) 19 25
Cs1 Cu1 F2 Cs1 84.33(9) 1_655 25
Cs1 Cu1 F2 Cs1 -84.33(9) . 25
Cs1 Cu1 F2 Cs1 95.67(9) 19_655 25
F1 Cu1 F2 Cs1 142.50(18) 20 1_655
F1 Cu1 F2 Cs1 -37.50(18) 2_655 1_655
F1 Cu1 F2 Cs1 48.83(18) 19_655 1_655
F1 Cu1 F2 Cs1 -131.17(18) . 1_655
Cs1 Cu1 F2 Cs1 180.0 19 1_655
Cs1 Cu1 F2 Cs1 -168.67(18) . 1_655
Cs1 Cu1 F2 Cs1 11.33(18) 19_655 1_655
F1 Cu1 F2 Cs1 -48.83(18) 20 .
F1 Cu1 F2 Cs1 131.17(18) 2_655 .
F1 Cu1 F2 Cs1 -142.50(18) 19_655 .
F1 Cu1 F2 Cs1 37.50(18) . .
Cs1 Cu1 F2 Cs1 -11.33(18) 19 .
Cs1 Cu1 F2 Cs1 168.67(18) 1_655 .
Cs1 Cu1 F2 Cs1 180.0 19_655 .
F1 Cs1 F2 Zr1 -70.1(2) 21 .
F1 Cs1 F2 Zr1 -153.74(15) 2 .
F1 Cs1 F2 Zr1 -160.8(3) . .
F2 Cs1 F2 Zr1 33.14(10) 28_445 .
F2 Cs1 F2 Zr1 102.0(2) 25 .
F2 Cs1 F2 Zr1 26.4(3) 26_455 .
F1 Cs1 F2 Zr1 -89.9(2) 19 .
F1 Cs1 F2 Zr1 -101.0(2) 20 .
F1 Cs1 F2 Zr1 -170.4(2) 3 .
F2 Cs1 F2 Zr1 144.50(14) 4_665 .
F2 Cs1 F2 Zr1 -28.5(3) 4 .
F2 Cs1 F2 Zr1 141.67(11) 2 .
F1 Cs1 F2 Cu1 62.95(18) 21 .
F1 Cs1 F2 Cu1 -20.7(3) 2 .
F1 Cs1 F2 Cu1 -27.74(14) . .
F2 Cs1 F2 Cu1 166.2(2) 28_445 .
F2 Cs1 F2 Cu1 -125.0(2) 25 .
F2 Cs1 F2 Cu1 159.39(6) 26_455 .
F1 Cs1 F2 Cu1 43.1(2) 19 .
F1 Cs1 F2 Cu1 31.98(11) 20 .
F1 Cs1 F2 Cu1 -37.36(18) 3 .
F2 Cs1 F2 Cu1 -82.48(17) 4_665 .
F2 Cs1 F2 Cu1 104.5(2) 4 .
F2 Cs1 F2 Cu1 -85.3(2) 2 .
F1 Cs1 F2 Cs1 -172.07(16) 21 25
F1 Cs1 F2 Cs1 104.26(16) 2 25
F1 Cs1 F2 Cs1 97.25(17) . 25
F2 Cs1 F2 Cs1 -68.86(17) 28_445 25
F2 Cs1 F2 Cs1 0.0 25 25
F2 Cs1 F2 Cs1 -75.6(2) 26_455 25
F1 Cs1 F2 Cs1 168.07(11) 19 25
F1 Cs1 F2 Cs1 156.97(19) 20 25
F1 Cs1 F2 Cs1 87.63(14) 3 25
F2 Cs1 F2 Cs1 42.51(16) 4_665 25
F2 Cs1 F2 Cs1 -130.49(12) 4 25
F2 Cs1 F2 Cs1 39.7(2) 2 25
F1 Cs1 F2 Cs1 118.9(8) 21 1_655
F1 Cs1 F2 Cs1 35.2(9) 2 1_655
F1 Cs1 F2 Cs1 28.2(7) . 1_655
F2 Cs1 F2 Cs1 -137.9(9) 28_445 1_655
F2 Cs1 F2 Cs1 -69.1(8) 25 1_655
F2 Cs1 F2 Cs1 -144.7(8) 26_455 1_655
F1 Cs1 F2 Cs1 99.0(8) 19 1_655
F1 Cs1 F2 Cs1 87.9(8) 20 1_655
F1 Cs1 F2 Cs1 18.6(8) 3 1_655
F2 Cs1 F2 Cs1 -26.5(9) 4_665 1_655
F2 Cs1 F2 Cs1 160.5(7) 4 1_655
F2 Cs1 F2 Cs1 -29.4(9) 2 1_655
